data_7107336
loop_
_publ_author_name
'Alfredo Medina-Molner'
'Bernhard Spingler'

_publ_section_title
;
 When two metal centres are needed instead of one: exclusive induction of
 Z-DNA by dinuclear metal complexes
;
_journal_name_full Chem.Commun.
_journal_page_first 1961
_journal_paper_doi 10.1039/c2cc16483c
_journal_volume 48
_journal_year 2012
_chemical_formula_sum 'C23.5 H49 Cl Cu2 F6 N6 O7.5 S2'
_chemical_formula_weight 876.34
_chemical_name_systematic
;
?
;
_space_group_IT_number 2
_symmetry_cell_setting triclinic
_symmetry_space_group_name_Hall '-P 1'
_symmetry_space_group_name_H-M 'P -1'
_atom_sites_solution_hydrogens geom
_atom_sites_solution_primary direct
_atom_sites_solution_secondary difmap
_audit_creation_method SHELXL-97
_cell_angle_alpha 97.909(10)
_cell_angle_beta 96.699(9)
_cell_angle_gamma 104.467(9)
_cell_formula_units_Z 2
_cell_length_a 11.6587(9)
_cell_length_b 11.9119(10)
_cell_length_c 13.8305(11)
_cell_measurement_reflns_used 7998
_cell_measurement_temperature 183(2)
_cell_volume 1819.2(3)
_computing_cell_refinement 'IPDS (Stoe, 1999)'
_computing_data_collection 'IPDS (Stoe, 1999)'
_computing_data_reduction 'X-RED (Stoe, 1999)'
_computing_molecular_graphics 'ORTEP-3 (Farrugia, 1997)'
_computing_publication_material 'SHELXL-97 (Sheldrick, 1997)'
_computing_structure_refinement 'SHELXL-97 (Sheldrick, 1997)'
_computing_structure_solution 'SHELXS-97 (Sheldrick, 1990)'
_diffrn_ambient_temperature 183(2)
_diffrn_measured_fraction_theta_full 0.908
_diffrn_measured_fraction_theta_max 0.908
_diffrn_measurement_device_type 'Stoe IPDS'
_diffrn_measurement_method '/f oscillation scan'
_diffrn_radiation_monochromator graphite
_diffrn_radiation_source 'fine-focus sealed tube'
_diffrn_radiation_type MoK\a
_diffrn_radiation_wavelength 0.71073
_diffrn_reflns_av_R_equivalents 0.0960
_diffrn_reflns_av_sigmaI/netI 0.0774
_diffrn_reflns_limit_h_max 16
_diffrn_reflns_limit_h_min -16
_diffrn_reflns_limit_k_max 16
_diffrn_reflns_limit_k_min -16
_diffrn_reflns_limit_l_max 19
_diffrn_reflns_limit_l_min -19
_diffrn_reflns_number 33110
_diffrn_reflns_theta_full 30.51
_diffrn_reflns_theta_max 30.51
_diffrn_reflns_theta_min 2.89
_diffrn_standards_interval_count 'every image'
_diffrn_standards_interval_time 11
_diffrn_standards_number 50-200
_exptl_absorpt_coefficient_mu 1.437
_exptl_absorpt_correction_T_max 0.9008
_exptl_absorpt_correction_T_min 0.7719
_exptl_absorpt_correction_type numerical
_exptl_crystal_colour green
_exptl_crystal_density_diffrn 1.600
_exptl_crystal_density_method 'not measured'
_exptl_crystal_description plate
_exptl_crystal_F_000 906
_exptl_crystal_size_max 0.22
_exptl_crystal_size_mid 0.18
_exptl_crystal_size_min 0.08
_refine_diff_density_max 0.945
_refine_diff_density_min -0.565
_refine_diff_density_rms 0.103
_refine_ls_extinction_method none
_refine_ls_goodness_of_fit_ref 0.972
_refine_ls_hydrogen_treatment mixed
_refine_ls_matrix_type full
_refine_ls_number_parameters 435
_refine_ls_number_reflns 10097
_refine_ls_number_restraints 1
_refine_ls_restrained_S_all 0.974
_refine_ls_R_factor_all 0.0831
_refine_ls_R_factor_gt 0.0490
_refine_ls_shift/su_max 0.000
_refine_ls_shift/su_mean 0.000
_refine_ls_structure_factor_coef Fsqd
_refine_ls_weighting_details 'calc w=1/[\s^2^(Fo^2^)+(0.0814P)^2^+0.0000P] where P=(Fo^2^+2Fc^2^)/3'
_refine_ls_weighting_scheme calc
_refine_ls_wR_factor_gt 0.1312
_refine_ls_wR_factor_ref 0.1516
_reflns_number_gt 6276
_reflns_number_total 10097
_reflns_threshold_expression >2sigma(I)
_cod_data_source_file c2cc16483c.txt
_cod_data_source_block am110304
_cod_original_sg_symbol_H-M P-1
_cod_original_formula_sum 'C23.50 H49 Cl Cu2 F6 N6 O7.50 S2'
_cod_database_code 7107336

loop_
_symmetry_equiv_pos_as_xyz
'x, y, z'
'-x, -y, -z'

loop_
_atom_site_label
_atom_site_type_symbol
_atom_site_fract_x
_atom_site_fract_y
_atom_site_fract_z
_atom_site_U_iso_or_equiv
_atom_site_adp_type
_atom_site_occupancy
_atom_site_symmetry_multiplicity
_atom_site_calc_flag
_atom_site_refinement_flags
Cu1 Cu 0.59089(4) -0.17510(3) 0.28043(3) 0.03363(11) Uani 1 1 d .
Cu2 Cu 0.80769(3) 0.05143(3) 0.27029(3) 0.03270(11) Uani 1 1 d .
F30 F 0.3230(3) 0.1624(3) 0.2363(3) 0.0925(10) Uani 1 1 d .
F31 F 0.2834(4) 0.2330(4) 0.1076(4) 0.1139(14) Uani 1 1 d .
F32 F 0.4596(3) 0.2976(2) 0.1968(3) 0.0993(12) Uani 1 1 d .
F40 F -0.0263(3) 0.5470(2) 0.3631(3) 0.0848(10) Uani 1 1 d .
F41 F 0.0369(3) 0.5773(3) 0.2279(2) 0.0912(11) Uani 1 1 d .
F42 F 0.1226(2) 0.69272(19) 0.36193(19) 0.0566(6) Uani 1 1 d .
S30 S 0.41993(10) 0.08987(9) 0.08663(8) 0.0536(3) Uani 1 1 d .
S40 S 0.17289(8) 0.48672(8) 0.34096(7) 0.0449(2) Uani 1 1 d .
Cl1 Cl 0.72260(8) -0.02371(7) 0.41246(6) 0.03975(18) Uani 1 1 d .
C1 C 0.5458(4) -0.4218(3) 0.1791(3) 0.0477(9) Uani 1 1 d .
H1A H 0.4829 -0.4547 0.2176 0.057 Uiso 1 1 calc R
H1B H 0.5749 -0.4877 0.1491 0.057 Uiso 1 1 calc R
C2 C 0.4885(4) -0.3713(3) 0.0958(3) 0.0509(9) Uani 1 1 d .
H2A H 0.5525 -0.3120 0.0751 0.061 Uiso 1 1 calc R
H2B H 0.4547 -0.4357 0.0385 0.061 Uiso 1 1 calc R
C3 C 0.3895(4) -0.3141(3) 0.1207(3) 0.0501(9) Uani 1 1 d .
H3A H 0.3446 -0.3050 0.0582 0.060 Uiso 1 1 calc R
H3B H 0.3329 -0.3678 0.1528 0.060 Uiso 1 1 calc R
C4 C 0.3363(3) -0.1654(3) 0.2397(3) 0.0466(8) Uani 1 1 d .
H4A H 0.2780 -0.2385 0.2475 0.056 Uiso 1 1 calc R
H4B H 0.2928 -0.1219 0.1994 0.056 Uiso 1 1 calc R
C5 C 0.3882(4) -0.0901(3) 0.3413(3) 0.0466(8) Uani 1 1 d .
H5A H 0.3272 -0.0531 0.3651 0.056 Uiso 1 1 calc R
H5B H 0.4582 -0.0262 0.3347 0.056 Uiso 1 1 calc R
C6 C 0.4275(3) -0.1595(3) 0.4184(3) 0.0436(8) Uani 1 1 d .
H6A H 0.4828 -0.1042 0.4744 0.052 Uiso 1 1 calc R
H6B H 0.3563 -0.2018 0.4443 0.052 Uiso 1 1 calc R
C7 C 0.5488(4) -0.2981(3) 0.4521(3) 0.0487(9) Uani 1 1 d .
H7A H 0.4941 -0.3190 0.5003 0.058 Uiso 1 1 calc R
H7B H 0.6221 -0.2386 0.4879 0.058 Uiso 1 1 calc R
C8 C 0.5822(4) -0.4075(3) 0.4069(3) 0.0513(10) Uani 1 1 d .
H8A H 0.6111 -0.4444 0.4613 0.062 Uiso 1 1 calc R
H8B H 0.5086 -0.4644 0.3686 0.062 Uiso 1 1 calc R
C9 C 0.6772(4) -0.3876(3) 0.3394(3) 0.0511(9) Uani 1 1 d .
H9A H 0.7523 -0.3348 0.3790 0.061 Uiso 1 1 calc R
H9B H 0.6932 -0.4641 0.3173 0.061 Uiso 1 1 calc R
C10 C 0.7562(4) -0.3138(3) 0.1986(3) 0.0496(9) Uani 1 1 d .
H10A H 0.7347 -0.2910 0.1341 0.059 Uiso 1 1 calc R
H10B H 0.7808 -0.3875 0.1855 0.059 Uiso 1 1 calc R
C11 C 0.8629(3) -0.2164(3) 0.2596(3) 0.0463(9) Uani 1 1 d .
H11A H 0.9190 -0.2532 0.2943 0.056 Uiso 1 1 calc R
H11B H 0.8331 -0.1687 0.3103 0.056 Uiso 1 1 calc R
C12 C 0.9310(4) -0.1348(3) 0.1955(3) 0.0477(9) Uani 1 1 d .
H12A H 1.0044 -0.1585 0.1833 0.057 Uiso 1 1 calc R
H12B H 0.8800 -0.1452 0.1308 0.057 Uiso 1 1 calc R
C13 C 1.0551(4) 0.0094(4) 0.3339(3) 0.0506(9) Uani 1 1 d .
H13A H 1.1268 -0.0125 0.3145 0.061 Uiso 1 1 calc R
H13B H 1.0196 -0.0463 0.3762 0.061 Uiso 1 1 calc R
C14 C 1.0962(3) 0.1329(3) 0.3959(3) 0.0495(9) Uani 1 1 d .
H14A H 1.1574 0.1330 0.4519 0.059 Uiso 1 1 calc R
H14B H 1.1357 0.1880 0.3547 0.059 Uiso 1 1 calc R
C15 C 0.9989(3) 0.1804(4) 0.4373(3) 0.0481(9) Uani 1 1 d .
H15A H 0.9564 0.1247 0.4767 0.058 Uiso 1 1 calc R
H15B H 1.0365 0.2565 0.4820 0.058 Uiso 1 1 calc R
C16 C 0.8325(4) 0.2680(3) 0.3966(3) 0.0461(8) Uani 1 1 d .
H16A H 0.8804 0.3507 0.4190 0.055 Uiso 1 1 calc R
H16B H 0.8021 0.2376 0.4545 0.055 Uiso 1 1 calc R
C17 C 0.7254(4) 0.2642(3) 0.3186(3) 0.0482(9) Uani 1 1 d .
H17A H 0.6623 0.1900 0.3152 0.058 Uiso 1 1 calc R
H17B H 0.6915 0.3303 0.3399 0.058 Uiso 1 1 calc R
C18 C 0.7582(4) 0.2721(3) 0.2159(3) 0.0459(8) Uani 1 1 d .
H18A H 0.6917 0.2881 0.1734 0.055 Uiso 1 1 calc R
H18B H 0.8305 0.3386 0.2206 0.055 Uiso 1 1 calc R
C19 C 0.8787(3) 0.1830(3) 0.1074(3) 0.0432(8) Uani 1 1 d .
H19A H 0.9430 0.2532 0.1416 0.052 Uiso 1 1 calc R
H19B H 0.8455 0.2015 0.0441 0.052 Uiso 1 1 calc R
C20 C 0.9340(3) 0.0799(3) 0.0847(3) 0.0430(8) Uani 1 1 d .
H20A H 0.9763 0.0912 0.0273 0.052 Uiso 1 1 calc R
H20B H 0.8682 0.0063 0.0652 0.052 Uiso 1 1 calc R
C21 C 1.0227(3) 0.0641(3) 0.1704(3) 0.0415(7) Uani 1 1 d .
H21A H 1.0806 0.0260 0.1420 0.050 Uiso 1 1 calc R
H21B H 1.0686 0.1429 0.2071 0.050 Uiso 1 1 calc R
C30 C 0.3707(4) 0.2016(4) 0.1592(4) 0.0646(12) Uani 1 1 d .
C40 C 0.0712(3) 0.5799(3) 0.3231(3) 0.0452(8) Uani 1 1 d .
N1 N 0.6483(3) -0.3361(2) 0.2494(2) 0.0418(7) Uani 1 1 d .
N2 N 0.4325(3) -0.1966(2) 0.1866(2) 0.0395(6) Uani 1 1 d .
H2 H 0.4501 -0.1419 0.1449 0.047 Uiso 1 1 calc R
N3 N 0.4893(3) -0.2469(2) 0.3747(2) 0.0377(6) Uani 1 1 d .
H3 H 0.4289 -0.3089 0.3366 0.045 Uiso 1 1 calc R
N4 N 0.9658(2) -0.0074(2) 0.2419(2) 0.0386(6) Uani 1 1 d .
N5 N 0.9109(3) 0.1975(2) 0.3580(2) 0.0379(6) Uani 1 1 d .
H5 H 0.9554 0.2412 0.3177 0.045 Uiso 1 1 calc R
N6 N 0.7822(3) 0.1604(2) 0.1693(2) 0.0374(6) Uani 1 1 d .
H6 H 0.7126 0.1193 0.1260 0.045 Uiso 1 1 calc R
O1 O 0.6893(2) -0.08756(19) 0.19696(19) 0.0374(5) Uani 1 1 d .
H1 H 0.653(4) -0.078(4) 0.148(3) 0.045 Uiso 1 1 d .
O30 O 0.3130(4) -0.0060(4) 0.0550(4) 0.0981(15) Uani 1 1 d .
O31 O 0.5073(3) 0.0643(2) 0.1560(2) 0.0529(7) Uani 1 1 d .
O32 O 0.4664(6) 0.1462(4) 0.0099(3) 0.1095(17) Uani 1 1 d .
O40 O 0.1922(5) 0.4927(4) 0.4458(3) 0.1038(16) Uani 1 1 d .
O41 O 0.1032(3) 0.3742(2) 0.2857(3) 0.0671(9) Uani 1 1 d .
O42 O 0.2749(3) 0.5419(3) 0.2991(3) 0.0690(9) Uani 1 1 d .
O50 O 0.0712(11) 0.5155(11) 0.0020(10) 0.136(4) Uiso 0.50 1 d PD
C52 C 0.1214(17) 0.4139(15) 0.0324(14) 0.128(6) Uiso 0.50 1 d PD

loop_
_atom_site_aniso_label
_atom_site_aniso_U_11
_atom_site_aniso_U_22
_atom_site_aniso_U_33
_atom_site_aniso_U_23
_atom_site_aniso_U_13
_atom_site_aniso_U_12
Cu1 0.0310(2) 0.03206(19) 0.0386(2) 0.00981(14) 0.00671(16) 0.00747(14)
Cu2 0.0296(2) 0.03195(19) 0.0357(2) 0.00754(14) 0.00400(16) 0.00636(14)
F30 0.083(2) 0.101(2) 0.102(2) 0.015(2) 0.047(2) 0.0262(18)
F31 0.097(3) 0.120(3) 0.155(4) 0.042(3) 0.020(3) 0.074(2)
F32 0.077(2) 0.0466(15) 0.166(4) -0.0100(18) 0.036(2) 0.0089(14)
F40 0.0521(15) 0.0586(16) 0.156(3) 0.0311(17) 0.0461(19) 0.0168(12)
F41 0.119(3) 0.103(2) 0.0560(15) -0.0053(15) -0.0232(17) 0.066(2)
F42 0.0544(14) 0.0407(11) 0.0717(15) 0.0031(10) 0.0096(12) 0.0108(10)
S30 0.0599(6) 0.0564(6) 0.0464(5) 0.0100(4) -0.0007(5) 0.0228(5)
S40 0.0401(5) 0.0411(4) 0.0531(5) 0.0093(4) 0.0065(4) 0.0101(3)
Cl1 0.0367(4) 0.0408(4) 0.0387(4) 0.0105(3) 0.0053(3) 0.0032(3)
C1 0.048(2) 0.0327(16) 0.059(2) 0.0042(14) 0.0101(18) 0.0063(14)
C2 0.052(2) 0.0440(19) 0.052(2) 0.0007(15) 0.0090(19) 0.0080(16)
C3 0.046(2) 0.050(2) 0.048(2) 0.0043(16) 0.0009(18) 0.0060(16)
C4 0.0390(18) 0.0457(19) 0.054(2) 0.0108(15) 0.0052(17) 0.0099(15)
C5 0.0403(19) 0.0430(18) 0.058(2) 0.0069(15) 0.0112(17) 0.0136(15)
C6 0.0370(18) 0.0456(18) 0.0472(19) 0.0062(14) 0.0140(16) 0.0069(14)
C7 0.045(2) 0.052(2) 0.049(2) 0.0198(16) 0.0030(17) 0.0083(16)
C8 0.049(2) 0.0439(19) 0.065(2) 0.0296(17) 0.0082(19) 0.0088(16)
C9 0.044(2) 0.0422(19) 0.073(3) 0.0236(17) 0.0100(19) 0.0139(15)
C10 0.048(2) 0.0330(16) 0.071(3) 0.0106(16) 0.019(2) 0.0128(15)
C11 0.0358(17) 0.0379(17) 0.071(2) 0.0154(16) 0.0131(18) 0.0149(14)
C12 0.0384(18) 0.0418(18) 0.066(2) 0.0106(16) 0.0158(18) 0.0126(14)
C13 0.0368(18) 0.058(2) 0.061(2) 0.0258(18) 0.0052(18) 0.0139(16)
C14 0.0328(17) 0.056(2) 0.055(2) 0.0228(17) -0.0098(16) 0.0036(15)
C15 0.0396(19) 0.057(2) 0.0400(18) 0.0125(15) 0.0021(16) -0.0005(16)
C16 0.050(2) 0.0355(17) 0.0472(19) -0.0005(14) 0.0139(17) 0.0022(14)
C17 0.047(2) 0.0429(19) 0.058(2) 0.0087(16) 0.0161(19) 0.0164(16)
C18 0.045(2) 0.0423(18) 0.055(2) 0.0140(15) 0.0124(18) 0.0149(15)
C19 0.0432(19) 0.0431(18) 0.0430(18) 0.0130(14) 0.0060(16) 0.0087(14)
C20 0.0397(18) 0.0445(18) 0.0441(18) 0.0086(14) 0.0118(16) 0.0075(14)
C21 0.0303(16) 0.0441(18) 0.0514(19) 0.0091(14) 0.0126(16) 0.0091(13)
C30 0.050(2) 0.056(2) 0.089(3) 0.018(2) 0.017(3) 0.0121(19)
C40 0.0371(18) 0.0453(19) 0.052(2) 0.0073(15) 0.0054(17) 0.0095(14)
N1 0.0390(15) 0.0326(14) 0.0553(17) 0.0125(12) 0.0103(14) 0.0086(11)
N2 0.0356(15) 0.0399(14) 0.0426(15) 0.0112(11) 0.0043(13) 0.0084(11)
N3 0.0344(14) 0.0357(13) 0.0414(14) 0.0099(11) 0.0071(12) 0.0041(11)
N4 0.0292(13) 0.0404(14) 0.0481(16) 0.0137(12) 0.0074(12) 0.0089(11)
N5 0.0359(14) 0.0371(14) 0.0367(13) 0.0073(10) 0.0033(12) 0.0033(11)
N6 0.0340(14) 0.0373(14) 0.0411(14) 0.0108(11) 0.0047(12) 0.0082(11)
O1 0.0346(12) 0.0304(10) 0.0455(13) 0.0077(9) 0.0110(10) 0.0032(9)
O30 0.079(3) 0.075(2) 0.117(3) -0.011(2) -0.041(3) 0.020(2)
O31 0.0465(15) 0.0540(15) 0.0568(16) 0.0114(12) -0.0003(13) 0.0138(12)
O32 0.183(5) 0.111(3) 0.082(3) 0.054(2) 0.061(3) 0.088(3)
O40 0.152(4) 0.132(4) 0.056(2) 0.020(2) 0.005(2) 0.093(3)
O41 0.0472(16) 0.0391(14) 0.109(3) 0.0038(15) 0.0165(18) 0.0037(12)
O42 0.0438(15) 0.0435(15) 0.119(3) 0.0148(16) 0.0295(18) 0.0031(12)

loop_
_atom_type_symbol
_atom_type_description
_atom_type_scat_dispersion_real
_atom_type_scat_dispersion_imag
_atom_type_scat_source
C C 0.0033 0.0016 'International Tables Vol C Tables 4.2.6.8 and 6.1.1.4'
H H 0.0000 0.0000 'International Tables Vol C Tables 4.2.6.8 and 6.1.1.4'
N N 0.0061 0.0033 'International Tables Vol C Tables 4.2.6.8 and 6.1.1.4'
O O 0.0106 0.0060 'International Tables Vol C Tables 4.2.6.8 and 6.1.1.4'
F F 0.0171 0.0103 'International Tables Vol C Tables 4.2.6.8 and 6.1.1.4'
S S 0.1246 0.1234 'International Tables Vol C Tables 4.2.6.8 and 6.1.1.4'
Cl Cl 0.1484 0.1585 'International Tables Vol C Tables 4.2.6.8 and 6.1.1.4'
Cu Cu 0.3201 1.2651 'International Tables Vol C Tables 4.2.6.8 and 6.1.1.4'

loop_
_geom_angle_atom_site_label_1
_geom_angle_atom_site_label_2
_geom_angle_atom_site_label_3
_geom_angle
_geom_angle_site_symmetry_3
O1 Cu1 N3 173.29(11) .
O1 Cu1 N2 93.75(11) .
N3 Cu1 N2 86.66(12) .
O1 Cu1 N1 96.16(11) .
N3 Cu1 N1 90.08(12) .
N2 Cu1 N1 107.76(11) .
O1 Cu1 Cl1 82.71(8) .
N3 Cu1 Cl1 92.45(8) .
N2 Cu1 Cl1 137.34(9) .
N1 Cu1 Cl1 114.89(8) .
O1 Cu2 N5 171.47(12) .
O1 Cu2 N6 95.64(11) .
N5 Cu2 N6 85.84(11) .
O1 Cu2 N4 96.75(11) .
N5 Cu2 N4 90.82(12) .
N6 Cu2 N4 107.12(12) .
O1 Cu2 Cl1 82.09(8) .
N5 Cu2 Cl1 91.41(9) .
N6 Cu2 Cl1 140.47(9) .
N4 Cu2 Cl1 112.35(8) .
O32 S30 O31 115.2(3) .
O32 S30 O30 115.1(3) .
O31 S30 O30 113.4(2) .
O32 S30 C30 103.5(3) .
O31 S30 C30 103.3(2) .
O30 S30 C30 104.2(3) .
O40 S40 O42 115.8(3) .
O40 S40 O41 114.8(3) .
O42 S40 O41 114.6(2) .
O40 S40 C40 103.2(2) .
O42 S40 C40 103.38(19) .
O41 S40 C40 102.38(18) .
Cu1 Cl1 Cu2 82.06(3) .
N1 C1 C2 115.6(3) .
N1 C1 H1A 108.4 .
C2 C1 H1A 108.4 .
N1 C1 H1B 108.4 .
C2 C1 H1B 108.4 .
H1A C1 H1B 107.4 .
C3 C2 C1 115.9(4) .
C3 C2 H2A 108.3 .
C1 C2 H2A 108.3 .
C3 C2 H2B 108.3 .
C1 C2 H2B 108.3 .
H2A C2 H2B 107.4 .
N2 C3 C2 114.9(3) .
N2 C3 H3A 108.6 .
C2 C3 H3A 108.6 .
N2 C3 H3B 108.6 .
C2 C3 H3B 108.6 .
H3A C3 H3B 107.5 .
N2 C4 C5 111.7(3) .
N2 C4 H4A 109.3 .
C5 C4 H4A 109.3 .
N2 C4 H4B 109.3 .
C5 C4 H4B 109.3 .
H4A C4 H4B 107.9 .
C4 C5 C6 113.6(3) .
C4 C5 H5A 108.9 .
C6 C5 H5A 108.9 .
C4 C5 H5B 108.9 .
C6 C5 H5B 108.9 .
H5A C5 H5B 107.7 .
N3 C6 C5 111.3(3) .
N3 C6 H6A 109.4 .
C5 C6 H6A 109.4 .
N3 C6 H6B 109.4 .
C5 C6 H6B 109.4 .
H6A C6 H6B 108.0 .
N3 C7 C8 111.3(3) .
N3 C7 H7A 109.4 .
C8 C7 H7A 109.4 .
N3 C7 H7B 109.4 .
C8 C7 H7B 109.4 .
H7A C7 H7B 108.0 .
C9 C8 C7 116.0(3) .
C9 C8 H8A 108.3 .
C7 C8 H8A 108.3 .
C9 C8 H8B 108.3 .
C7 C8 H8B 108.3 .
H8A C8 H8B 107.4 .
N1 C9 C8 116.7(3) .
N1 C9 H9A 108.1 .
C8 C9 H9A 108.1 .
N1 C9 H9B 108.1 .
C8 C9 H9B 108.1 .
H9A C9 H9B 107.3 .
N1 C10 C11 112.8(3) .
N1 C10 H10A 109.0 .
C11 C10 H10A 109.0 .
N1 C10 H10B 109.0 .
C11 C10 H10B 109.0 .
H10A C10 H10B 107.8 .
C10 C11 C12 112.7(4) .
C10 C11 H11A 109.1 .
C12 C11 H11A 109.1 .
C10 C11 H11B 109.1 .
C12 C11 H11B 109.1 .
H11A C11 H11B 107.8 .
N4 C12 C11 113.2(3) .
N4 C12 H12A 108.9 .
C11 C12 H12A 108.9 .
N4 C12 H12B 108.9 .
C11 C12 H12B 108.9 .
H12A C12 H12B 107.7 .
N4 C13 C14 116.4(3) .
N4 C13 H13A 108.2 .
C14 C13 H13A 108.2 .
N4 C13 H13B 108.2 .
C14 C13 H13B 108.2 .
H13A C13 H13B 107.3 .
C15 C14 C13 116.2(3) .
C15 C14 H14A 108.2 .
C13 C14 H14A 108.2 .
C15 C14 H14B 108.2 .
C13 C14 H14B 108.2 .
H14A C14 H14B 107.4 .
N5 C15 C14 112.0(3) .
N5 C15 H15A 109.2 .
C14 C15 H15A 109.2 .
N5 C15 H15B 109.2 .
C14 C15 H15B 109.2 .
H15A C15 H15B 107.9 .
N5 C16 C17 112.5(3) .
N5 C16 H16A 109.1 .
C17 C16 H16A 109.1 .
N5 C16 H16B 109.1 .
C17 C16 H16B 109.1 .
H16A C16 H16B 107.8 .
C18 C17 C16 113.4(3) .
C18 C17 H17A 108.9 .
C16 C17 H17A 108.9 .
C18 C17 H17B 108.9 .
C16 C17 H17B 108.9 .
H17A C17 H17B 107.7 .
N6 C18 C17 111.5(3) .
N6 C18 H18A 109.3 .
C17 C18 H18A 109.3 .
N6 C18 H18B 109.3 .
C17 C18 H18B 109.3 .
H18A C18 H18B 108.0 .
N6 C19 C20 114.2(3) .
N6 C19 H19A 108.7 .
C20 C19 H19A 108.7 .
N6 C19 H19B 108.7 .
C20 C19 H19B 108.7 .
H19A C19 H19B 107.6 .
C19 C20 C21 115.4(3) .
C19 C20 H20A 108.4 .
C21 C20 H20A 108.4 .
C19 C20 H20B 108.4 .
C21 C20 H20B 108.4 .
H20A C20 H20B 107.5 .
N4 C21 C20 114.8(3) .
N4 C21 H21A 108.6 .
C20 C21 H21A 108.6 .
N4 C21 H21B 108.6 .
C20 C21 H21B 108.6 .
H21A C21 H21B 107.5 .
F32 C30 F31 108.8(4) .
F32 C30 F30 106.4(5) .
F31 C30 F30 104.8(4) .
F32 C30 S30 112.7(3) .
F31 C30 S30 112.1(4) .
F30 C30 S30 111.5(3) .
F40 C40 F41 107.6(4) .
F40 C40 F42 106.9(3) .
F41 C40 F42 106.0(3) .
F40 C40 S40 112.4(3) .
F41 C40 S40 111.0(3) .
F42 C40 S40 112.5(2) .
C10 N1 C9 108.3(3) .
C10 N1 C1 108.4(3) .
C9 N1 C1 110.2(3) .
C10 N1 Cu1 110.4(2) .
C9 N1 Cu1 114.1(2) .
C1 N1 Cu1 105.4(2) .
C3 N2 C4 112.6(3) .
C3 N2 Cu1 113.5(2) .
C4 N2 Cu1 112.8(2) .
C3 N2 H2 105.7 .
C4 N2 H2 105.7 .
Cu1 N2 H2 105.7 .
C7 N3 C6 111.9(3) .
C7 N3 Cu1 116.7(2) .
C6 N3 Cu1 109.1(2) .
C7 N3 H3 106.1 .
C6 N3 H3 106.1 .
Cu1 N3 H3 106.1 .
C12 N4 C21 108.7(3) .
C12 N4 C13 108.3(3) .
C21 N4 C13 109.5(3) .
C12 N4 Cu2 111.0(2) .
C21 N4 Cu2 106.5(2) .
C13 N4 Cu2 112.8(2) .
C15 N5 C16 112.6(3) .
C15 N5 Cu2 116.0(2) .
C16 N5 Cu2 108.5(2) .
C15 N5 H5 106.4 .
C16 N5 H5 106.4 .
Cu2 N5 H5 106.4 .
C19 N6 C18 112.2(3) .
C19 N6 Cu2 113.4(2) .
C18 N6 Cu2 113.0(2) .
C19 N6 H6 105.8 .
C18 N6 H6 105.8 .
Cu2 N6 H6 105.8 .
Cu2 O1 Cu1 113.05(13) .
Cu2 O1 H1 115(3) .
Cu1 O1 H1 114(3) .
C52 O50 O50 111.2(14) 2_565

loop_
_geom_bond_atom_site_label_1
_geom_bond_atom_site_label_2
_geom_bond_distance
_geom_bond_site_symmetry_2
Cu1 O1 1.944(2) .
Cu1 N3 1.999(3) .
Cu1 N2 2.067(3) .
Cu1 N1 2.189(3) .
Cu1 Cl1 2.4496(9) .
Cu2 O1 1.935(2) .
Cu2 N5 1.995(3) .
Cu2 N6 2.078(3) .
Cu2 N4 2.187(3) .
Cu2 Cl1 2.4793(10) .
F30 C30 1.345(6) .
F31 C30 1.334(6) .
F32 C30 1.331(5) .
F40 C40 1.317(5) .
F41 C40 1.325(5) .
F42 C40 1.333(4) .
S30 O32 1.421(4) .
S30 O31 1.434(3) .
S30 O30 1.440(4) .
S30 C30 1.805(5) .
S40 O40 1.430(4) .
S40 O42 1.433(3) .
S40 O41 1.438(3) .
S40 C40 1.834(4) .
C1 N1 1.504(5) .
C1 C2 1.532(6) .
C1 H1A 0.9900 .
C1 H1B 0.9900 .
C2 C3 1.528(6) .
C2 H2A 0.9900 .
C2 H2B 0.9900 .
C3 N2 1.494(5) .
C3 H3A 0.9900 .
C3 H3B 0.9900 .
C4 N2 1.503(5) .
C4 C5 1.526(5) .
C4 H4A 0.9900 .
C4 H4B 0.9900 .
C5 C6 1.533(5) .
C5 H5A 0.9900 .
C5 H5B 0.9900 .
C6 N3 1.507(5) .
C6 H6A 0.9900 .
C6 H6B 0.9900 .
C7 N3 1.489(4) .
C7 C8 1.526(6) .
C7 H7A 0.9900 .
C7 H7B 0.9900 .
C8 C9 1.524(6) .
C8 H8A 0.9900 .
C8 H8B 0.9900 .
C9 N1 1.502(5) .
C9 H9A 0.9900 .
C9 H9B 0.9900 .
C10 N1 1.496(5) .
C10 C11 1.539(5) .
C10 H10A 0.9900 .
C10 H10B 0.9900 .
C11 C12 1.542(5) .
C11 H11A 0.9900 .
C11 H11B 0.9900 .
C12 N4 1.497(5) .
C12 H12A 0.9900 .
C12 H12B 0.9900 .
C13 N4 1.503(5) .
C13 C14 1.528(6) .
C13 H13A 0.9900 .
C13 H13B 0.9900 .
C14 C15 1.523(6) .
C14 H14A 0.9900 .
C14 H14B 0.9900 .
C15 N5 1.483(4) .
C15 H15A 0.9900 .
C15 H15B 0.9900 .
C16 N5 1.484(5) .
C16 C17 1.539(6) .
C16 H16A 0.9900 .
C16 H16B 0.9900 .
C17 C18 1.523(6) .
C17 H17A 0.9900 .
C17 H17B 0.9900 .
C18 N6 1.502(5) .
C18 H18A 0.9900 .
C18 H18B 0.9900 .
C19 N6 1.486(5) .
C19 C20 1.537(5) .
C19 H19A 0.9900 .
C19 H19B 0.9900 .
C20 C21 1.543(5) .
C20 H20A 0.9900 .
C20 H20B 0.9900 .
C21 N4 1.499(5) .
C21 H21A 0.9900 .
C21 H21B 0.9900 .
N2 H2 0.9300 .
N3 H3 0.9300 .
N5 H5 0.9300 .
N6 H6 0.9300 .
O1 H1 0.80(4) .
O50 C52 1.556(15) .
O50 O50 1.60(2) 2_565

loop_
_geom_torsion_atom_site_label_1
_geom_torsion_atom_site_label_2
_geom_torsion_atom_site_label_3
_geom_torsion_atom_site_label_4
_geom_torsion
O1 Cu1 Cl1 Cu2 2.00(8)
N3 Cu1 Cl1 Cu2 -173.35(9)
N2 Cu1 Cl1 Cu2 -85.62(13)
N1 Cu1 Cl1 Cu2 95.43(10)
O1 Cu2 Cl1 Cu1 -2.01(8)
N5 Cu2 Cl1 Cu1 172.45(9)
N6 Cu2 Cl1 Cu1 87.27(12)
N4 Cu2 Cl1 Cu1 -96.09(8)
N1 C1 C2 C3 -86.3(4)
C1 C2 C3 N2 73.8(4)
N2 C4 C5 C6 -74.5(4)
C4 C5 C6 N3 40.9(4)
N3 C7 C8 C9 65.7(4)
C7 C8 C9 N1 -60.3(5)
N1 C10 C11 C12 -139.8(3)
C10 C11 C12 N4 138.1(3)
N4 C13 C14 C15 60.9(5)
C13 C14 C15 N5 -65.2(4)
N5 C16 C17 C18 -41.0(4)
C16 C17 C18 N6 72.2(4)
N6 C19 C20 C21 -76.5(4)
C19 C20 C21 N4 85.7(4)
O32 S30 C30 F32 -60.5(5)
O31 S30 C30 F32 60.0(4)
O30 S30 C30 F32 178.8(4)
O32 S30 C30 F31 62.6(5)
O31 S30 C30 F31 -176.9(4)
O30 S30 C30 F31 -58.1(4)
O32 S30 C30 F30 179.8(4)
O31 S30 C30 F30 -59.7(4)
O30 S30 C30 F30 59.1(4)
O40 S40 C40 F40 -54.9(4)
O42 S40 C40 F40 -176.0(3)
O41 S40 C40 F40 64.6(3)
O40 S40 C40 F41 -175.5(4)
O42 S40 C40 F41 63.4(4)
O41 S40 C40 F41 -56.0(4)
O40 S40 C40 F42 65.9(4)
O42 S40 C40 F42 -55.2(3)
O41 S40 C40 F42 -174.6(3)
C11 C10 N1 C9 -67.0(4)
C11 C10 N1 C1 173.5(3)
C11 C10 N1 Cu1 58.5(4)
C8 C9 N1 C10 175.0(3)
C8 C9 N1 C1 -66.6(4)
C8 C9 N1 Cu1 51.7(4)
C2 C1 N1 C10 -74.9(4)
C2 C1 N1 C9 166.8(4)
C2 C1 N1 Cu1 43.3(4)
O1 Cu1 N1 C10 12.8(3)
N3 Cu1 N1 C10 -164.7(3)
N2 Cu1 N1 C10 108.7(2)
Cl1 Cu1 N1 C10 -72.0(3)
O1 Cu1 N1 C9 135.0(2)
N3 Cu1 N1 C9 -42.6(2)
N2 Cu1 N1 C9 -129.1(2)
Cl1 Cu1 N1 C9 50.2(3)
O1 Cu1 N1 C1 -104.0(2)
N3 Cu1 N1 C1 78.4(2)
N2 Cu1 N1 C1 -8.1(3)
Cl1 Cu1 N1 C1 171.2(2)
C2 C3 N2 C4 -158.0(3)
C2 C3 N2 Cu1 -28.3(4)
C5 C4 N2 C3 148.2(3)
C5 C4 N2 Cu1 18.1(4)
O1 Cu1 N2 C3 98.9(3)
N3 Cu1 N2 C3 -87.8(3)
N1 Cu1 N2 C3 1.2(3)
Cl1 Cu1 N2 C3 -177.8(2)
O1 Cu1 N2 C4 -131.5(2)
N3 Cu1 N2 C4 41.8(2)
N1 Cu1 N2 C4 130.8(2)
Cl1 Cu1 N2 C4 -48.2(3)
C8 C7 N3 C6 165.2(3)
C8 C7 N3 Cu1 -68.1(3)
C5 C6 N3 C7 168.8(3)
C5 C6 N3 Cu1 38.1(3)
O1 Cu1 N3 C7 -106.9(10)
N2 Cu1 N3 C7 159.4(3)
N1 Cu1 N3 C7 51.6(3)
Cl1 Cu1 N3 C7 -63.3(2)
O1 Cu1 N3 C6 21.2(11)
N2 Cu1 N3 C6 -72.5(2)
N1 Cu1 N3 C6 179.7(2)
Cl1 Cu1 N3 C6 64.8(2)
C11 C12 N4 C21 -175.7(3)
C11 C12 N4 C13 65.4(4)
C11 C12 N4 Cu2 -58.9(3)
C20 C21 N4 C12 76.4(4)
C20 C21 N4 C13 -165.5(3)
C20 C21 N4 Cu2 -43.2(3)
C14 C13 N4 C12 -176.3(3)
C14 C13 N4 C21 65.3(4)
C14 C13 N4 Cu2 -53.1(4)
O1 Cu2 N4 C12 -10.3(3)
N5 Cu2 N4 C12 165.8(2)
N6 Cu2 N4 C12 -108.3(2)
Cl1 Cu2 N4 C12 73.9(2)
O1 Cu2 N4 C21 107.8(2)
N5 Cu2 N4 C21 -76.1(2)
N6 Cu2 N4 C21 9.8(2)
Cl1 Cu2 N4 C21 -167.98(18)
O1 Cu2 N4 C13 -132.0(2)
N5 Cu2 N4 C13 44.1(2)
N6 Cu2 N4 C13 130.0(2)
Cl1 Cu2 N4 C13 -47.8(2)
C14 C15 N5 C16 -167.0(3)
C14 C15 N5 Cu2 67.1(3)
C17 C16 N5 C15 -168.1(3)
C17 C16 N5 Cu2 -38.3(3)
O1 Cu2 N5 C15 100.7(8)
N6 Cu2 N5 C15 -158.9(3)
N4 Cu2 N5 C15 -51.8(3)
Cl1 Cu2 N5 C15 60.6(3)
O1 Cu2 N5 C16 -27.2(9)
N6 Cu2 N5 C16 73.2(2)
N4 Cu2 N5 C16 -179.7(2)
Cl1 Cu2 N5 C16 -67.3(2)
C20 C19 N6 C18 161.9(3)
C20 C19 N6 Cu2 32.4(3)
C17 C18 N6 C19 -144.9(3)
C17 C18 N6 Cu2 -15.3(4)
O1 Cu2 N6 C19 -103.7(2)
N5 Cu2 N6 C19 84.7(2)
N4 Cu2 N6 C19 -4.8(2)
Cl1 Cu2 N6 C19 171.91(17)
O1 Cu2 N6 C18 127.3(2)
N5 Cu2 N6 C18 -44.3(2)
N4 Cu2 N6 C18 -133.9(2)
Cl1 Cu2 N6 C18 42.9(3)
N5 Cu2 O1 Cu1 -37.9(8)
N6 Cu2 O1 Cu1 -137.52(14)
N4 Cu2 O1 Cu1 114.45(14)
Cl1 Cu2 O1 Cu1 2.73(11)
N3 Cu1 O1 Cu2 41.2(10)
N2 Cu1 O1 Cu2 134.52(14)
N1 Cu1 O1 Cu2 -117.15(14)
Cl1 Cu1 O1 Cu2 -2.76(11)
